data_7024261
loop_
_publ_author_name
'Seidel, Wolfram W.'
'Meel, Matthias J.'
'Hupka, Florian'
'Weigand, Jan J.'

_publ_section_title
;
 Acetylenedithiolate as directional bridging ligand in cobalt(I) alkyne
 platinum dithiolato bimetallic complexes.
;
_journal_issue 2
_journal_name_full 'Dalton transactions (Cambridge, England : 2003)'
_journal_page_first 624
_journal_page_last 631
_journal_paper_doi 10.1039/b913859e
_journal_volume 39
_journal_year 2010
_chemical_formula_sum 'C57 H67 Co F6 O2 P4 S2 Si'
_chemical_formula_weight 1173.13
_chemical_name_systematic
;
?
;
_space_group_IT_number 2
_symmetry_cell_setting triclinic
_symmetry_space_group_name_Hall '-P 1'
_symmetry_space_group_name_H-M 'P -1'
_atom_sites_solution_hydrogens geom
_atom_sites_solution_primary direct
_atom_sites_solution_secondary difmap
_audit_creation_method SHELXL-97
_cell_angle_alpha 65.400(2)
_cell_angle_beta 78.203(2)
_cell_angle_gamma 67.958(2)
_cell_formula_units_Z 2
_cell_length_a 14.5606(14)
_cell_length_b 15.0042(15)
_cell_length_c 15.4084(15)
_cell_measurement_reflns_used 900
_cell_measurement_temperature 153(2)
_cell_measurement_theta_max 22.5
_cell_measurement_theta_min 1
_cell_volume 2832.4(5)
_computing_cell_refinement 'SAINT (Bruker AXS, 2000)'
_computing_data_collection 'SMART (Bruker AXS, 2000)'
_computing_data_reduction 'SAINT,SADABS (Bruker AXS, 2000)'
_computing_molecular_graphics
;
ORTEP3,L.J. Farrugia, J. Appl. Cryst. (1997) 30, 565
;
_computing_structure_refinement
;
SHELXL-97, G. M. Sheldrick, Acta Cryst. (2008) A64, 112-122
;
_computing_structure_solution
;
SHELXS-97 , G. M. Sheldrick, Acta Cryst. (2008) A64, 112-122
;
_diffrn_ambient_temperature 153(2)
_diffrn_detector_area_resol_mean 80
_diffrn_measured_fraction_theta_full 1.000
_diffrn_measured_fraction_theta_max 1.000
_diffrn_measurement_device_type 'CCD area detector'
_diffrn_measurement_method 'Omega and Phi scans'
_diffrn_radiation_monochromator graphite
_diffrn_radiation_source 'rotating anode'
_diffrn_radiation_type MoK\a
_diffrn_radiation_wavelength 0.71073
_diffrn_reflns_av_R_equivalents 0.0560
_diffrn_reflns_av_sigmaI/netI 0.0785
_diffrn_reflns_limit_h_max 16
_diffrn_reflns_limit_h_min -16
_diffrn_reflns_limit_k_max 16
_diffrn_reflns_limit_k_min -16
_diffrn_reflns_limit_l_max 17
_diffrn_reflns_limit_l_min -17
_diffrn_reflns_number 20087
_diffrn_reflns_theta_full 23.50
_diffrn_reflns_theta_max 23.50
_diffrn_reflns_theta_min 1.46
_exptl_absorpt_coefficient_mu 0.572
_exptl_absorpt_correction_T_max 0.9831
_exptl_absorpt_correction_T_min 0.8472
_exptl_absorpt_correction_type multi-scan
_exptl_absorpt_process_details
;
Corrections were done with the SADABS program, utilizing the none merged
raw data obtained from the integration process. Integration and final cell
refinement were done with SAINT.

SADABS reports ratio of Tmin/Tmax = 0.852770

;
_exptl_crystal_colour grren/red
_exptl_crystal_density_diffrn 1.376
_exptl_crystal_density_method 'not measured'
_exptl_crystal_description 'transparent plate'
_exptl_crystal_F_000 1224
_exptl_crystal_size_max 0.30
_exptl_crystal_size_mid 0.11
_exptl_crystal_size_min 0.03
_refine_diff_density_max 1.584
_refine_diff_density_min -0.858
_refine_diff_density_rms 0.085
_refine_ls_extinction_method none
_refine_ls_goodness_of_fit_ref 1.041
_refine_ls_hydrogen_treatment noref
_refine_ls_matrix_type full
_refine_ls_number_parameters 666
_refine_ls_number_reflns 8393
_refine_ls_number_restraints 0
_refine_ls_restrained_S_all 1.041
_refine_ls_R_factor_all 0.0969
_refine_ls_R_factor_gt 0.0700
_refine_ls_shift/su_max 0.000
_refine_ls_shift/su_mean 0.000
_refine_ls_structure_factor_coef Fsqd
_refine_ls_weighting_details 'calc w=1/[\s^2^(Fo^2^)+(0.0602P)^2^+9.4171P] where P=(Fo^2^+2Fc^2^)/3'
_refine_ls_weighting_scheme calc
_refine_ls_wR_factor_gt 0.1551
_refine_ls_wR_factor_ref 0.1686
_reflns_number_gt 6310
_reflns_number_total 8393
_reflns_threshold_expression >2sigma(I)
_cod_data_source_file b913859e.txt
_cod_data_source_block sad2
_cod_original_sg_symbol_H-M P-1
_cod_database_code 7024261

loop_
_symmetry_equiv_pos_as_xyz
'x, y, z'
'-x, -y, -z'

loop_
_atom_site_label
_atom_site_type_symbol
_atom_site_fract_x
_atom_site_fract_y
_atom_site_fract_z
_atom_site_U_iso_or_equiv
_atom_site_adp_type
_atom_site_occupancy
_atom_site_symmetry_multiplicity
_atom_site_calc_flag
_atom_site_refinement_flags
Co1 Co 0.24526(5) 0.26385(5) 0.32274(5) 0.0188(2) Uani 1 1 d .
C1 C 0.2669(4) 0.1589(4) 0.4417(4) 0.0237(13) Uani 1 1 d .
C2 C 0.1711(4) 0.1951(4) 0.4219(4) 0.0216(12) Uani 1 1 d .
P1 P 0.39095(10) 0.24705(11) 0.24055(10) 0.0225(3) Uani 1 1 d .
P2 P 0.24690(10) 0.41036(11) 0.31397(10) 0.0209(3) Uani 1 1 d .
P3 P 0.16531(10) 0.33788(11) 0.18919(10) 0.0227(3) Uani 1 1 d .
S1 S 0.34624(11) 0.06763(13) 0.52701(11) 0.0411(4) Uani 1 1 d .
S2 S 0.07255(10) 0.16177(11) 0.49101(10) 0.0289(4) Uani 1 1 d .
Si1 Si 0.15187(15) -0.01456(16) 0.79952(13) 0.0486(5) Uani 1 1 d .
C3 C 0.3001(4) 0.4537(4) 0.1133(4) 0.0239(12) Uani 1 1 d .
C4 C 0.3794(4) 0.3478(4) 0.1198(4) 0.0273(13) Uani 1 1 d .
H4A H 0.4446 0.3583 0.0963 0.033 Uiso 1 1 calc R
H4B H 0.3627 0.3228 0.0768 0.033 Uiso 1 1 calc R
C5 C 0.2985(4) 0.4835(4) 0.1979(4) 0.0250(13) Uani 1 1 d .
H5A H 0.2596 0.5580 0.1809 0.030 Uiso 1 1 calc R
H5B H 0.3674 0.4749 0.2062 0.030 Uiso 1 1 calc R
C6 C 0.1975(4) 0.4528(4) 0.1036(4) 0.0247(13) Uani 1 1 d .
H6A H 0.1946 0.4578 0.0380 0.030 Uiso 1 1 calc R
H6B H 0.1466 0.5153 0.1115 0.030 Uiso 1 1 calc R
C7 C 0.3265(4) 0.5370(4) 0.0219(4) 0.0289(13) Uani 1 1 d .
H7A H 0.2725 0.6033 0.0104 0.043 Uiso 1 1 calc R
H7B H 0.3357 0.5162 -0.0325 0.043 Uiso 1 1 calc R
H7C H 0.3879 0.5447 0.0296 0.043 Uiso 1 1 calc R
C8 C 0.4501(4) 0.1253(4) 0.2208(4) 0.0282(13) Uani 1 1 d .
C9 C 0.4621(4) 0.0320(4) 0.2991(5) 0.0374(15) Uani 1 1 d .
H9 H 0.4396 0.0326 0.3613 0.045 Uiso 1 1 calc R
C10 C 0.5063(5) -0.0608(5) 0.2865(5) 0.0473(18) Uani 1 1 d .
H10 H 0.5161 -0.1238 0.3407 0.057 Uiso 1 1 calc R
C11 C 0.5368(5) -0.0640(5) 0.1969(6) 0.0511(19) Uani 1 1 d .
H11 H 0.5649 -0.1284 0.1887 0.061 Uiso 1 1 calc R
C12 C 0.5256(6) 0.0284(5) 0.1189(5) 0.057(2) Uani 1 1 d .
H12 H 0.5472 0.0272 0.0568 0.069 Uiso 1 1 calc R
C13 C 0.4836(5) 0.1220(5) 0.1304(5) 0.0479(18) Uani 1 1 d .
H13 H 0.4773 0.1848 0.0764 0.057 Uiso 1 1 calc R
C14 C 0.4897(4) 0.2568(4) 0.2897(4) 0.0245(13) Uani 1 1 d .
C15 C 0.5014(4) 0.2103(5) 0.3870(4) 0.0367(15) Uani 1 1 d .
H15 H 0.4585 0.1728 0.4268 0.044 Uiso 1 1 calc R
C16 C 0.5732(5) 0.2167(5) 0.4279(5) 0.0467(18) Uani 1 1 d .
H16 H 0.5798 0.1828 0.4950 0.056 Uiso 1 1 calc R
C17 C 0.6352(5) 0.2717(5) 0.3726(5) 0.0474(18) Uani 1 1 d .
H17 H 0.6843 0.2769 0.4007 0.057 Uiso 1 1 calc R
C18 C 0.6250(5) 0.3187(6) 0.2764(5) 0.053(2) Uani 1 1 d .
H18 H 0.6674 0.3571 0.2373 0.064 Uiso 1 1 calc R
C19 C 0.5534(5) 0.3112(5) 0.2350(5) 0.0446(17) Uani 1 1 d .
H19 H 0.5481 0.3440 0.1677 0.054 Uiso 1 1 calc R
C20 C 0.3150(4) 0.4040(4) 0.4049(4) 0.0268(13) Uani 1 1 d .
C21 C 0.2970(4) 0.3437(4) 0.4992(4) 0.0289(13) Uani 1 1 d .
H21 H 0.2553 0.3030 0.5132 0.035 Uiso 1 1 calc R
C22 C 0.3383(5) 0.3419(5) 0.5727(4) 0.0408(16) Uani 1 1 d .
H22 H 0.3243 0.3015 0.6371 0.049 Uiso 1 1 calc R
C23 C 0.3998(6) 0.3990(6) 0.5520(5) 0.067(2) Uani 1 1 d .
H23 H 0.4298 0.3973 0.6021 0.080 Uiso 1 1 calc R
C24 C 0.4183(8) 0.4591(8) 0.4586(5) 0.090(4) Uani 1 1 d .
H24 H 0.4606 0.4991 0.4449 0.108 Uiso 1 1 calc R
C25 C 0.3764(6) 0.4617(6) 0.3849(5) 0.058(2) Uani 1 1 d .
H25 H 0.3898 0.5031 0.3207 0.069 Uiso 1 1 calc R
C26 C 0.1258(4) 0.5005(4) 0.3347(4) 0.0238(12) Uani 1 1 d .
C27 C 0.0465(4) 0.4667(4) 0.3771(4) 0.0276(13) Uani 1 1 d .
H27 H 0.0534 0.3959 0.3948 0.033 Uiso 1 1 calc R
C28 C -0.0430(4) 0.5343(5) 0.3941(4) 0.0378(15) Uani 1 1 d .
H28 H -0.0980 0.5103 0.4222 0.045 Uiso 1 1 calc R
C29 C -0.0534(5) 0.6359(5) 0.3710(5) 0.0461(18) Uani 1 1 d .
H29 H -0.1161 0.6834 0.3801 0.055 Uiso 1 1 calc R
C30 C 0.0283(6) 0.6687(5) 0.3342(5) 0.057(2) Uani 1 1 d .
H30 H 0.0225 0.7380 0.3221 0.069 Uiso 1 1 calc R
C31 C 0.1175(5) 0.6030(5) 0.3149(5) 0.0431(17) Uani 1 1 d .
H31 H 0.1729 0.6267 0.2884 0.052 Uiso 1 1 calc R
C32 C 0.0300(4) 0.3852(4) 0.1833(4) 0.0254(13) Uani 1 1 d .
C33 C -0.0269(4) 0.4804(4) 0.1919(4) 0.0309(14) Uani 1 1 d .
H33 H 0.0051 0.5228 0.1967 0.037 Uiso 1 1 calc R
C34 C -0.1294(5) 0.5129(5) 0.1934(4) 0.0398(16) Uani 1 1 d .
H34 H -0.1672 0.5770 0.2003 0.048 Uiso 1 1 calc R
C35 C -0.1773(5) 0.4538(6) 0.1851(5) 0.0498(19) Uani 1 1 d .
H35 H -0.2477 0.4764 0.1868 0.060 Uiso 1 1 calc R
C36 C -0.1228(5) 0.3625(6) 0.1745(5) 0.0458(18) Uani 1 1 d .
H36 H -0.1556 0.3225 0.1667 0.055 Uiso 1 1 calc R
C37 C -0.0202(4) 0.3271(5) 0.1749(4) 0.0328(14) Uani 1 1 d .
H37 H 0.0163 0.2621 0.1694 0.039 Uiso 1 1 calc R
C38 C 0.2033(4) 0.2436(4) 0.1307(4) 0.0294(14) Uani 1 1 d .
C39 C 0.2158(5) 0.2702(5) 0.0334(4) 0.0421(17) Uani 1 1 d .
H39 H 0.2034 0.3410 -0.0073 0.051 Uiso 1 1 calc R
C40 C 0.2460(6) 0.1962(6) -0.0059(5) 0.055(2) Uani 1 1 d .
H40 H 0.2558 0.2159 -0.0733 0.066 Uiso 1 1 calc R
C41 C 0.2622(6) 0.0931(6) 0.0521(5) 0.055(2) Uani 1 1 d .
H41 H 0.2824 0.0416 0.0252 0.067 Uiso 1 1 calc R
C42 C 0.2487(6) 0.0666(6) 0.1490(5) 0.059(2) Uani 1 1 d .
H42 H 0.2591 -0.0040 0.1896 0.070 Uiso 1 1 calc R
C43 C 0.2203(5) 0.1405(5) 0.1881(5) 0.0413(16) Uani 1 1 d .
H43 H 0.2122 0.1204 0.2556 0.050 Uiso 1 1 calc R
C44 C 0.2726(4) 0.0027(4) 0.6273(4) 0.0344(15) Uani 1 1 d .
H44A H 0.2235 -0.0097 0.6015 0.041 Uiso 1 1 calc R
H44B H 0.3172 -0.0658 0.6659 0.041 Uiso 1 1 calc R
C45 C 0.2181(5) 0.0605(5) 0.6922(4) 0.0391(16) Uani 1 1 d .
H45A H 0.1690 0.1264 0.6553 0.047 Uiso 1 1 calc R
H45B H 0.2660 0.0778 0.7144 0.047 Uiso 1 1 calc R
C46 C 0.0963(7) 0.0623(7) 0.8767(6) 0.087(3) Uani 1 1 d .
H46A H 0.0571 0.0270 0.9304 0.130 Uiso 1 1 calc R
H46B H 0.0533 0.1313 0.8393 0.130 Uiso 1 1 calc R
H46C H 0.1492 0.0692 0.9013 0.130 Uiso 1 1 calc R
C47 C 0.2429(7) -0.1388(6) 0.8669(6) 0.083(3) Uani 1 1 d .
H47A H 0.2118 -0.1729 0.9284 0.124 Uiso 1 1 calc R
H47B H 0.2998 -0.1258 0.8779 0.124 Uiso 1 1 calc R
H47C H 0.2655 -0.1837 0.8300 0.124 Uiso 1 1 calc R
C48 C 0.0541(7) -0.0373(8) 0.7575(6) 0.083(3) Uani 1 1 d .
H48A H 0.0856 -0.0843 0.7230 0.125 Uiso 1 1 calc R
H48B H 0.0119 0.0288 0.7148 0.125 Uiso 1 1 calc R
H48C H 0.0136 -0.0684 0.8127 0.125 Uiso 1 1 calc R
C49 C -0.0331(4) 0.2276(5) 0.4167(4) 0.0334(15) Uani 1 1 d .
H49A H -0.0432 0.3029 0.3856 0.040 Uiso 1 1 calc R
H49B H -0.0230 0.1993 0.3665 0.040 Uiso 1 1 calc R
C50 C -0.1207(4) 0.2082(5) 0.4831(4) 0.0280(13) Uani 1 1 d .
C51 C -0.1816(5) 0.2792(6) 0.5231(5) 0.0512(19) Uani 1 1 d .
H51 H -0.1697 0.3426 0.5063 0.061 Uiso 1 1 calc R
C52 C -0.2600(5) 0.2587(7) 0.5877(6) 0.063(2) Uani 1 1 d .
H52 H -0.3011 0.3078 0.6149 0.076 Uiso 1 1 calc R
C53 C -0.2778(5) 0.1679(7) 0.6120(5) 0.052(2) Uani 1 1 d .
H53 H -0.3319 0.1545 0.6556 0.063 Uiso 1 1 calc R
C54 C -0.2189(5) 0.0967(6) 0.5743(5) 0.0465(19) Uani 1 1 d .
H54 H -0.2315 0.0334 0.5923 0.056 Uiso 1 1 calc R
C55 C -0.1395(4) 0.1158(5) 0.5089(4) 0.0362(15) Uani 1 1 d .
H55 H -0.0988 0.0659 0.4823 0.043 Uiso 1 1 calc R
P4 P 0.4880(2) 0.32771(17) 0.83180(15) 0.0677(7) Uani 1 1 d .
F1 F 0.4026(4) 0.3530(5) 0.9088(4) 0.113(2) Uani 1 1 d .
F2 F 0.4465(5) 0.4443(4) 0.7610(4) 0.114(2) Uani 1 1 d .
F3 F 0.4040(5) 0.3072(5) 0.7922(4) 0.111(2) Uani 1 1 d .
F4 F 0.5571(5) 0.3034(5) 0.7503(4) 0.138(3) Uani 1 1 d .
F5 F 0.5267(6) 0.2118(4) 0.8974(3) 0.117(2) Uani 1 1 d .
F6 F 0.5571(7) 0.3531(7) 0.8704(8) 0.198(4) Uani 1 1 d .
C61 C 0.7993(9) 0.1547(8) 0.8563(8) 0.103(4) Uani 1 1 d .
H61A H 0.8709 0.1184 0.8606 0.155 Uiso 1 1 calc R
H61B H 0.7808 0.1746 0.7915 0.155 Uiso 1 1 calc R
H61C H 0.7635 0.1088 0.9023 0.155 Uiso 1 1 calc R
O61 O 0.7750(6) 0.2425(5) 0.8767(5) 0.093(2) Uani 1 1 d .
H61 H 0.7185 0.2825 0.8574 0.139 Uiso 1 1 calc R
C62 C 0.9831(11) 0.2595(11) 0.9728(10) 0.155(6) Uani 1 1 d .
H62A H 0.9983 0.3095 0.9881 0.232 Uiso 1 1 calc R
H62B H 1.0423 0.2224 0.9426 0.232 Uiso 1 1 calc R
H62C H 0.9627 0.2098 1.0317 0.232 Uiso 1 1 calc R
O62 O 0.9135(10) 0.3070(7) 0.9160(12) 0.225(7) Uani 1 1 d .
H62 H 0.8924 0.2640 0.9119 0.337 Uiso 1 1 calc R

loop_
_atom_site_aniso_label
_atom_site_aniso_U_11
_atom_site_aniso_U_22
_atom_site_aniso_U_33
_atom_site_aniso_U_23
_atom_site_aniso_U_13
_atom_site_aniso_U_12
Co1 0.0159(4) 0.0190(4) 0.0184(4) -0.0023(3) -0.0011(3) -0.0074(3)
C1 0.019(3) 0.026(3) 0.021(3) -0.004(2) 0.002(2) -0.008(2)
C2 0.022(3) 0.020(3) 0.023(3) -0.006(2) 0.002(2) -0.011(2)
P1 0.0197(8) 0.0222(8) 0.0211(8) -0.0038(6) 0.0015(6) -0.0081(6)
P2 0.0190(7) 0.0218(7) 0.0202(7) -0.0044(6) -0.0010(6) -0.0090(6)
P3 0.0218(8) 0.0252(8) 0.0195(7) -0.0022(6) -0.0032(6) -0.0118(6)
S1 0.0224(8) 0.0451(10) 0.0298(9) 0.0105(7) -0.0050(7) -0.0092(7)
S2 0.0211(8) 0.0342(8) 0.0246(8) -0.0006(6) -0.0004(6) -0.0141(7)
Si1 0.0481(12) 0.0501(12) 0.0308(10) -0.0031(9) 0.0067(9) -0.0163(10)
C3 0.021(3) 0.025(3) 0.020(3) 0.000(2) -0.003(2) -0.008(2)
C4 0.026(3) 0.029(3) 0.023(3) -0.004(3) 0.003(2) -0.012(3)
C5 0.023(3) 0.023(3) 0.025(3) -0.003(2) -0.002(2) -0.010(2)
C6 0.026(3) 0.025(3) 0.019(3) -0.001(2) -0.006(2) -0.010(3)
C7 0.031(3) 0.028(3) 0.026(3) -0.003(3) -0.002(3) -0.016(3)
C8 0.023(3) 0.023(3) 0.033(3) -0.009(3) -0.004(3) -0.003(3)
C9 0.036(4) 0.028(3) 0.038(4) -0.008(3) 0.002(3) -0.007(3)
C10 0.053(4) 0.018(3) 0.058(5) -0.005(3) -0.005(4) -0.006(3)
C11 0.050(4) 0.035(4) 0.068(5) -0.029(4) -0.004(4) -0.003(3)
C12 0.078(6) 0.042(4) 0.041(4) -0.022(4) 0.003(4) -0.003(4)
C13 0.063(5) 0.034(4) 0.036(4) -0.014(3) 0.008(3) -0.011(3)
C14 0.016(3) 0.015(3) 0.032(3) -0.003(2) -0.001(2) -0.002(2)
C15 0.027(3) 0.039(4) 0.040(4) -0.002(3) -0.003(3) -0.019(3)
C16 0.037(4) 0.057(4) 0.044(4) -0.002(3) -0.017(3) -0.025(4)
C17 0.037(4) 0.046(4) 0.058(5) -0.004(4) -0.021(4) -0.019(3)
C18 0.030(4) 0.060(5) 0.063(5) 0.000(4) -0.009(3) -0.030(4)
C19 0.036(4) 0.049(4) 0.037(4) 0.005(3) -0.009(3) -0.021(3)
C20 0.029(3) 0.024(3) 0.025(3) -0.005(3) -0.005(3) -0.010(3)
C21 0.026(3) 0.027(3) 0.029(3) -0.007(3) -0.002(3) -0.008(3)
C22 0.044(4) 0.049(4) 0.024(3) -0.006(3) -0.005(3) -0.017(3)
C23 0.099(7) 0.088(6) 0.033(4) -0.003(4) -0.027(4) -0.060(5)
C24 0.136(9) 0.125(8) 0.043(5) 0.007(5) -0.030(5) -0.108(7)
C25 0.087(6) 0.076(5) 0.029(4) 0.001(4) -0.016(4) -0.064(5)
C26 0.024(3) 0.023(3) 0.022(3) -0.008(2) -0.002(2) -0.005(2)
C27 0.029(3) 0.024(3) 0.028(3) -0.009(3) -0.001(3) -0.008(3)
C28 0.026(3) 0.042(4) 0.044(4) -0.020(3) 0.009(3) -0.011(3)
C29 0.038(4) 0.033(4) 0.048(4) -0.012(3) 0.011(3) -0.002(3)
C30 0.063(5) 0.025(4) 0.068(5) -0.017(4) 0.026(4) -0.013(4)
C31 0.043(4) 0.029(4) 0.054(4) -0.016(3) 0.014(3) -0.016(3)
C32 0.025(3) 0.032(3) 0.012(3) 0.003(2) -0.006(2) -0.012(3)
C33 0.027(3) 0.034(3) 0.027(3) -0.002(3) -0.006(3) -0.013(3)
C34 0.030(4) 0.044(4) 0.035(4) -0.006(3) -0.006(3) -0.009(3)
C35 0.021(3) 0.072(5) 0.043(4) -0.006(4) -0.004(3) -0.019(4)
C36 0.035(4) 0.058(5) 0.050(4) -0.011(4) -0.010(3) -0.028(4)
C37 0.032(4) 0.039(4) 0.029(3) -0.006(3) -0.005(3) -0.020(3)
C38 0.031(3) 0.032(3) 0.028(3) -0.010(3) -0.006(3) -0.013(3)
C39 0.060(5) 0.038(4) 0.031(4) -0.012(3) 0.003(3) -0.022(3)
C40 0.083(6) 0.063(5) 0.033(4) -0.022(4) 0.011(4) -0.040(5)
C41 0.071(5) 0.051(5) 0.060(5) -0.037(4) 0.004(4) -0.023(4)
C42 0.091(6) 0.039(4) 0.051(5) -0.016(4) -0.019(4) -0.020(4)
C43 0.063(5) 0.035(4) 0.032(4) -0.010(3) -0.008(3) -0.023(3)
C44 0.032(3) 0.029(3) 0.023(3) 0.007(3) 0.001(3) -0.009(3)
C45 0.044(4) 0.037(4) 0.030(3) -0.003(3) -0.005(3) -0.015(3)
C46 0.100(8) 0.092(7) 0.043(5) -0.024(5) 0.004(5) -0.009(6)
C47 0.090(7) 0.054(5) 0.048(5) 0.010(4) 0.002(5) 0.001(5)
C48 0.087(7) 0.103(7) 0.063(6) -0.015(5) 0.017(5) -0.065(6)
C49 0.027(3) 0.044(4) 0.023(3) 0.000(3) -0.006(3) -0.018(3)
C50 0.022(3) 0.040(4) 0.026(3) -0.009(3) -0.003(3) -0.017(3)
C51 0.044(4) 0.062(5) 0.066(5) -0.032(4) 0.004(4) -0.032(4)
C52 0.039(4) 0.103(7) 0.071(6) -0.061(5) 0.014(4) -0.024(5)
C53 0.034(4) 0.087(6) 0.037(4) -0.013(4) 0.006(3) -0.036(4)
C54 0.035(4) 0.053(4) 0.043(4) 0.008(4) -0.011(3) -0.029(4)
C55 0.029(3) 0.032(3) 0.038(4) -0.002(3) -0.008(3) -0.010(3)
P4 0.110(2) 0.0644(14) 0.0467(12) -0.0321(11) 0.0349(13) -0.0554(14)
F1 0.106(4) 0.172(6) 0.061(3) -0.046(4) 0.025(3) -0.057(4)
F2 0.121(5) 0.066(3) 0.133(5) -0.024(3) 0.044(4) -0.049(3)
F3 0.144(6) 0.103(4) 0.107(4) -0.041(4) -0.033(4) -0.047(4)
F4 0.140(6) 0.116(5) 0.063(3) -0.022(3) 0.040(4) 0.021(4)
F5 0.217(7) 0.080(4) 0.055(3) 0.006(3) -0.027(4) -0.074(4)
F6 0.182(8) 0.219(9) 0.292(11) -0.123(9) -0.073(8) -0.108(7)
C61 0.146(10) 0.071(7) 0.100(8) -0.027(6) -0.035(7) -0.033(7)
O61 0.131(6) 0.093(5) 0.084(5) -0.033(4) 0.008(5) -0.075(5)
C62 0.176(15) 0.134(12) 0.140(12) -0.039(10) -0.087(11) -0.009(11)
O62 0.213(12) 0.091(6) 0.388(18) -0.076(9) -0.204(13) 0.011(7)

loop_
_atom_type_symbol
_atom_type_description
_atom_type_scat_dispersion_real
_atom_type_scat_dispersion_imag
_atom_type_scat_source
C C 0.0033 0.0016 'International Tables Vol C Tables 4.2.6.8 and 6.1.1.4'
H H 0.0000 0.0000 'International Tables Vol C Tables 4.2.6.8 and 6.1.1.4'
F F 0.0171 0.0103 'International Tables Vol C Tables 4.2.6.8 and 6.1.1.4'
Si Si 0.0817 0.0704 'International Tables Vol C Tables 4.2.6.8 and 6.1.1.4'
P P 0.1023 0.0942 'International Tables Vol C Tables 4.2.6.8 and 6.1.1.4'
S S 0.1246 0.1234 'International Tables Vol C Tables 4.2.6.8 and 6.1.1.4'
Co Co 0.3494 0.9721 'International Tables Vol C Tables 4.2.6.8 and 6.1.1.4'
O O 0.0106 0.0060 'International Tables Vol C Tables 4.2.6.8 and 6.1.1.4'

loop_
_geom_angle_atom_site_label_1
_geom_angle_atom_site_label_2
_geom_angle_atom_site_label_3
_geom_angle
C1 Co1 C2 42.6(2)
C1 Co1 P2 115.18(18)
C2 Co1 P2 118.61(17)
C1 Co1 P3 147.20(17)
C2 Co1 P3 109.24(17)
P2 Co1 P3 92.18(6)
C1 Co1 P1 106.86(17)
C2 Co1 P1 144.94(17)
P2 Co1 P1 87.53(6)
P3 Co1 P1 91.27(6)
C2 C1 S1 141.4(4)
C2 C1 Co1 68.9(3)
S1 C1 Co1 149.7(3)
C1 C2 S2 129.8(4)
C1 C2 Co1 68.5(3)
S2 C2 Co1 161.5(3)
C8 P1 C14 102.9(2)
C8 P1 C4 104.3(3)
C14 P1 C4 104.3(3)
C8 P1 Co1 115.94(19)
C14 P1 Co1 116.80(19)
C4 P1 Co1 111.19(18)
C20 P2 C26 99.1(3)
C20 P2 C5 105.8(2)
C26 P2 C5 105.8(2)
C20 P2 Co1 115.70(18)
C26 P2 Co1 115.61(18)
C5 P2 Co1 113.33(18)
C32 P3 C38 101.6(3)
C32 P3 C6 101.3(2)
C38 P3 C6 106.9(3)
C32 P3 Co1 125.04(17)
C38 P3 Co1 108.01(19)
C6 P3 Co1 112.34(18)
C1 S1 C44 107.2(3)
C2 S2 C49 107.4(3)
C47 Si1 C46 109.1(4)
C47 Si1 C48 110.7(5)
C46 Si1 C48 111.0(5)
C47 Si1 C45 108.9(4)
C46 Si1 C45 108.4(4)
C48 Si1 C45 108.7(3)
C6 C3 C5 111.0(4)
C6 C3 C7 108.1(4)
C5 C3 C7 107.4(4)
C6 C3 C4 109.6(4)
C5 C3 C4 113.1(4)
C7 C3 C4 107.4(4)
C3 C4 P1 114.4(4)
C3 C5 P2 116.6(4)
C3 C6 P3 115.3(4)
C9 C8 C13 118.6(5)
C9 C8 P1 118.8(4)
C13 C8 P1 122.6(4)
C10 C9 C8 120.1(6)
C9 C10 C11 121.2(6)
C10 C11 C12 118.8(6)
C13 C12 C11 120.7(7)
C12 C13 C8 120.4(6)
C15 C14 C19 116.7(5)
C15 C14 P1 119.5(4)
C19 C14 P1 123.8(5)
C16 C15 C14 122.0(6)
C17 C16 C15 120.5(6)
C18 C17 C16 118.7(6)
C17 C18 C19 120.8(6)
C14 C19 C18 121.4(6)
C25 C20 C21 119.2(5)
C25 C20 P2 123.1(4)
C21 C20 P2 117.5(4)
C22 C21 C20 121.2(6)
C23 C22 C21 119.1(6)
C22 C23 C24 120.3(6)
C25 C24 C23 120.7(7)
C24 C25 C20 119.5(6)
C27 C26 C31 119.6(5)
C27 C26 P2 121.0(4)
C31 C26 P2 119.1(4)
C26 C27 C28 120.5(5)
C29 C28 C27 120.4(6)
C28 C29 C30 119.2(6)
C31 C30 C29 121.1(6)
C30 C31 C26 119.0(6)
C37 C32 C33 117.6(5)
C37 C32 P3 121.9(5)
C33 C32 P3 120.4(4)
C34 C33 C32 120.3(6)
C35 C34 C33 120.9(6)
C36 C35 C34 119.3(6)
C35 C36 C37 121.0(6)
C32 C37 C36 120.9(6)
C39 C38 C43 118.3(6)
C39 C38 P3 123.7(5)
C43 C38 P3 118.0(5)
C40 C39 C38 121.0(6)
C39 C40 C41 120.3(7)
C42 C41 C40 118.8(7)
C41 C42 C43 120.8(7)
C42 C43 C38 120.8(6)
C45 C44 S1 115.3(4)
C44 C45 Si1 113.5(4)
C50 C49 S2 105.6(4)
C51 C50 C55 118.6(6)
C51 C50 C49 121.0(5)
C55 C50 C49 120.3(5)
C50 C51 C52 120.7(7)
C53 C52 C51 120.0(7)
C54 C53 C52 120.5(6)
C53 C54 C55 120.4(6)
C50 C55 C54 119.7(6)
F6 P4 F4 97.4(5)
F6 P4 F5 91.6(5)
F4 P4 F5 89.6(3)
F6 P4 F2 91.3(5)
F4 P4 F2 88.8(3)
F5 P4 F2 176.8(4)
F6 P4 F1 91.5(5)
F4 P4 F1 170.9(4)
F5 P4 F1 92.1(4)
F2 P4 F1 89.0(3)
F6 P4 F3 175.0(5)
F4 P4 F3 86.8(4)
F5 P4 F3 91.0(3)
F2 P4 F3 86.1(3)
F1 P4 F3 84.2(3)

loop_
_geom_bond_atom_site_label_1
_geom_bond_atom_site_label_2
_geom_bond_distance
Co1 C1 1.844(5)
Co1 C2 1.848(5)
Co1 P2 2.1546(16)
Co1 P3 2.2202(15)
Co1 P1 2.2211(16)
C1 C2 1.342(7)
C1 S1 1.695(5)
C2 S2 1.706(5)
P1 C8 1.830(6)
P1 C14 1.833(6)
P1 C4 1.836(5)
P2 C20 1.828(6)
P2 C26 1.839(5)
P2 C5 1.844(5)
P3 C32 1.834(5)
P3 C38 1.841(6)
P3 C6 1.842(5)
S1 C44 1.828(5)
S2 C49 1.815(6)
Si1 C47 1.846(8)
Si1 C46 1.857(8)
Si1 C48 1.868(9)
Si1 C45 1.882(6)
C3 C6 1.537(7)
C3 C5 1.538(7)
C3 C7 1.538(7)
C3 C4 1.552(8)
C8 C9 1.393(8)
C8 C13 1.393(8)
C9 C10 1.375(8)
C10 C11 1.377(10)
C11 C12 1.383(10)
C12 C13 1.378(9)
C14 C15 1.381(8)
C14 C19 1.382(8)
C15 C16 1.378(8)
C16 C17 1.372(9)
C17 C18 1.362(9)
C18 C19 1.388(9)
C20 C25 1.375(8)
C20 C21 1.388(8)
C21 C22 1.373(8)
C22 C23 1.367(9)
C23 C24 1.379(10)
C24 C25 1.375(9)
C26 C27 1.369(8)
C26 C31 1.399(8)
C27 C28 1.373(8)
C28 C29 1.368(9)
C29 C30 1.382(9)
C30 C31 1.368(9)
C32 C37 1.385(8)
C32 C33 1.404(8)
C33 C34 1.384(8)
C34 C35 1.371(9)
C35 C36 1.360(10)
C36 C37 1.386(9)
C38 C39 1.372(8)
C38 C43 1.379(8)
C39 C40 1.371(9)
C40 C41 1.381(10)
C41 C42 1.367(10)
C42 C43 1.369(9)
C44 C45 1.504(8)
C49 C50 1.502(8)
C50 C51 1.384(9)
C50 C55 1.392(8)
C51 C52 1.390(10)
C52 C53 1.365(11)
C53 C54 1.357(10)
C54 C55 1.401(9)
P4 F6 1.493(7)
P4 F4 1.521(5)
P4 F5 1.549(6)
P4 F2 1.582(6)
P4 F1 1.587(6)
P4 F3 1.646(6)
C61 O61 1.382(10)
C62 O62 1.266(13)
